data_4085952
loop_
_publ_author_name
'Fern\'andez-Rodr\'iguez, Mar\'ia-Jos\'e'
'Mart\'inez-Viviente, Elo\'isa'
'Vicente, Jos\'e'
'Jones, Peter G.'

_publ_section_title
;
 Synthesis of Arylpalladium(II) Complexes Derived from Benzyl Alcohol,
 Reactivity toward Alkyl Halides, and Synthesis of Dinuclear
 Arylpalladium(II) Complexes
;
_journal_issue 13
_journal_name_full Organometallics
_journal_page_first 3282
_journal_paper_doi 10.1021/acs.organomet.5b00309
_journal_volume 34
_journal_year 2015
_chemical_formula_sum 'C17 H15 I N2 O Pd'
_chemical_formula_weight 496.61
_chemical_name_systematic
;
 ?
;
_space_group_IT_number 14
_symmetry_cell_setting monoclinic
_symmetry_space_group_name_Hall '-P 2yn'
_symmetry_space_group_name_H-M 'P 1 21/n 1'
_atom_sites_solution_hydrogens geom
_atom_sites_solution_primary direct
_atom_sites_solution_secondary difmap
_audit_creation_method SHELXL-97
_cell_angle_alpha 90.00
_cell_angle_beta 97.977(3)
_cell_angle_gamma 90.00
_cell_formula_units_Z 4
_cell_length_a 9.2580(2)
_cell_length_b 16.3219(4)
_cell_length_c 10.7044(3)
_cell_measurement_reflns_used 17358
_cell_measurement_temperature 100(2)
_cell_measurement_theta_max 30.6490
_cell_measurement_theta_min 2.4880
_cell_volume 1601.87(7)
_computing_cell_refinement
;
CrysAlisPro, Agilent Technologies,
Version 1.171.36.28 (release 01-02-2013 CrysAlis171 .NET)
(compiled Feb  1 2013,16:14:44)
;
_computing_data_collection
;
CrysAlisPro, Agilent Technologies,
Version 1.171.36.28 (release 01-02-2013 CrysAlis171 .NET)
(compiled Feb  1 2013,16:14:44)
;
_computing_data_reduction
;
CrysAlisPro, Agilent Technologies,
Version 1.171.36.28 (release 01-02-2013 CrysAlis171 .NET)
(compiled Feb  1 2013,16:14:44)
;
_computing_molecular_graphics 'Siemens XP'
_computing_publication_material SHELXL-97
_computing_structure_refinement 'SHELXL-97 (Sheldrick, 1997)'
_computing_structure_solution 'SHELXS-97 (Sheldrick, 1990)'
_diffrn_ambient_temperature 100(2)
_diffrn_detector_area_resol_mean 16.1419
_diffrn_measured_fraction_theta_full 0.967
_diffrn_measured_fraction_theta_max 0.943
_diffrn_measurement_device_type 'Oxford Diffraction Xcalibur, Eos'
_diffrn_measurement_method \w-scan
_diffrn_radiation_monochromator graphite
_diffrn_radiation_source 'fine-focus sealed tube'
_diffrn_radiation_type MoK\a
_diffrn_radiation_wavelength 0.71073
_diffrn_reflns_av_R_equivalents 0.0280
_diffrn_reflns_av_sigmaI/netI 0.0162
_diffrn_reflns_limit_h_max 13
_diffrn_reflns_limit_h_min -12
_diffrn_reflns_limit_k_max 23
_diffrn_reflns_limit_k_min -23
_diffrn_reflns_limit_l_max 15
_diffrn_reflns_limit_l_min -15
_diffrn_reflns_number 41363
_diffrn_reflns_theta_full 30.50
_diffrn_reflns_theta_max 30.84
_diffrn_reflns_theta_min 2.29
_exptl_absorpt_coefficient_mu 3.088
_exptl_absorpt_correction_T_max 1.00000
_exptl_absorpt_correction_T_min 0.65386
_exptl_absorpt_correction_type multi-scan
_exptl_absorpt_process_details
;
CrysAlisPro, Agilent Technologies,
Version 1.171.36.28 (release 01-02-2013 CrysAlis171 .NET)
(compiled Feb  1 2013,16:14:44)
;
_exptl_crystal_colour orange
_exptl_crystal_density_diffrn 2.059
_exptl_crystal_density_meas ?
_exptl_crystal_density_method 'not measured'
_exptl_crystal_description tablet
_exptl_crystal_F_000 952
_exptl_crystal_size_max 0.25
_exptl_crystal_size_mid 0.20
_exptl_crystal_size_min 0.10
_refine_diff_density_max 1.196
_refine_diff_density_min -0.578
_refine_diff_density_rms 0.092
_refine_ls_extinction_method none
_refine_ls_goodness_of_fit_ref 1.093
_refine_ls_hydrogen_treatment mixed
_refine_ls_matrix_type full
_refine_ls_number_parameters 203
_refine_ls_number_reflns 4754
_refine_ls_number_restraints 0
_refine_ls_restrained_S_all 1.093
_refine_ls_R_factor_all 0.0239
_refine_ls_R_factor_gt 0.0192
_refine_ls_shift/su_max 0.002
_refine_ls_shift/su_mean 0.000
_refine_ls_structure_factor_coef Fsqd
_refine_ls_weighting_details 'calc w=1/[\s^2^(Fo^2^)+(0.0121P)^2^+2.1955P] where P=(Fo^2^+2Fc^2^)/3'
_refine_ls_weighting_scheme calc
_refine_ls_wR_factor_gt 0.0409
_refine_ls_wR_factor_ref 0.0429
_reflns_number_gt 4302
_reflns_number_total 4754
_reflns_threshold_expression >2sigma(I)
_cod_data_source_file om5b00309_si_002.cif
_cod_data_source_block ohipd
_cod_depositor_comments
;
The following automatic conversions were performed:

'_exptl_crystal_density_meas' value 'not measured' was changed to '?'
- the value is perceived as not measured.

Automatic conversion script
Id: cif_fix_values 3271 2015-04-21 07:52:19Z andrius 

 Adding full bibliography for 4085952--4085954.cif.
;
_cod_original_sg_symbol_H-M 'P 21/n'
_cod_database_code 4085952

loop_
_symmetry_equiv_pos_as_xyz
'x, y, z'
'-x+1/2, y+1/2, -z+1/2'
'-x, -y, -z'
'x-1/2, -y-1/2, z-1/2'

loop_
_atom_site_label
_atom_site_type_symbol
_atom_site_fract_x
_atom_site_fract_y
_atom_site_fract_z
_atom_site_U_iso_or_equiv
_atom_site_adp_type
_atom_site_occupancy
_atom_site_symmetry_multiplicity
_atom_site_calc_flag
_atom_site_refinement_flags
Pd1 Pd 0.671243(15) 0.371194(8) 0.400348(13) 0.01415(4) Uani 1 1 d .
I1 I 0.759987(15) 0.351843(8) 0.184090(12) 0.02125(4) Uani 1 1 d .
C1 C 0.5874(2) 0.25798(12) 0.38355(18) 0.0183(4) Uani 1 1 d .
C2 C 0.6681(2) 0.19270(12) 0.44215(18) 0.0184(4) Uani 1 1 d .
C3 C 0.6052(3) 0.11472(13) 0.4409(2) 0.0244(4) Uani 1 1 d .
H3 H 0.6609 0.0698 0.4777 0.029 Uiso 1 1 calc R
C4 C 0.4619(3) 0.10268(14) 0.3862(2) 0.0276(5) Uani 1 1 d .
H4 H 0.4193 0.0497 0.3863 0.033 Uiso 1 1 calc R
C5 C 0.3809(2) 0.16815(14) 0.3312(2) 0.0262(4) Uani 1 1 d .
H5 H 0.2821 0.1604 0.2952 0.031 Uiso 1 1 calc R
C6 C 0.4453(2) 0.24547(13) 0.32919(19) 0.0218(4) Uani 1 1 d .
H6 H 0.3905 0.2899 0.2898 0.026 Uiso 1 1 calc R
C7 C 0.8196(2) 0.20799(13) 0.5090(2) 0.0223(4) Uani 1 1 d .
H7A H 0.8810 0.2308 0.4487 0.027 Uiso 1 1 calc R
H7B H 0.8157 0.2487 0.5770 0.027 Uiso 1 1 calc R
C11 C 0.7413(2) 0.51432(12) 0.56525(19) 0.0170(4) Uani 1 1 d .
N12 N 0.76201(17) 0.48920(10) 0.44882(16) 0.0170(3) Uani 1 1 d .
C13 C 0.8452(2) 0.53523(13) 0.3831(2) 0.0226(4) Uani 1 1 d .
H13 H 0.8605 0.5174 0.3015 0.027 Uiso 1 1 calc R
C14 C 0.9095(2) 0.60781(14) 0.4297(2) 0.0290(5) Uani 1 1 d .
H14 H 0.9655 0.6399 0.3800 0.035 Uiso 1 1 calc R
C15 C 0.8906(2) 0.63249(14) 0.5497(3) 0.0307(5) Uani 1 1 d .
H15 H 0.9347 0.6816 0.5842 0.037 Uiso 1 1 calc R
C16 C 0.8068(2) 0.58501(13) 0.6193(2) 0.0247(4) Uani 1 1 d .
H16 H 0.7943 0.6005 0.7026 0.030 Uiso 1 1 calc R
C21 C 0.6423(2) 0.46306(12) 0.62957(18) 0.0164(4) Uani 1 1 d .
N22 N 0.59539(17) 0.39238(10) 0.56998(15) 0.0156(3) Uani 1 1 d .
C23 C 0.5007(2) 0.34493(12) 0.62164(19) 0.0196(4) Uani 1 1 d .
H23 H 0.4669 0.2959 0.5796 0.023 Uiso 1 1 calc R
C24 C 0.4509(2) 0.36495(14) 0.7337(2) 0.0239(4) Uani 1 1 d .
H24 H 0.3840 0.3302 0.7678 0.029 Uiso 1 1 calc R
C25 C 0.4999(2) 0.43620(14) 0.7954(2) 0.0254(4) Uani 1 1 d .
H25 H 0.4676 0.4509 0.8728 0.031 Uiso 1 1 calc R
C26 C 0.5964(2) 0.48555(13) 0.74287(19) 0.0214(4) Uani 1 1 d .
H26 H 0.6313 0.5347 0.7840 0.026 Uiso 1 1 calc R
O1 O 0.88299(19) 0.13404(10) 0.56160(17) 0.0286(4) Uani 1 1 d .
H01 H 0.976(4) 0.147(2) 0.596(3) 0.060(11) Uiso 1 1 d .

loop_
_atom_site_aniso_label
_atom_site_aniso_U_11
_atom_site_aniso_U_22
_atom_site_aniso_U_33
_atom_site_aniso_U_23
_atom_site_aniso_U_13
_atom_site_aniso_U_12
Pd1 0.01650(7) 0.01087(7) 0.01515(7) -0.00069(5) 0.00246(5) -0.00121(5)
I1 0.02492(7) 0.02090(7) 0.01910(7) -0.00021(5) 0.00718(5) 0.00142(5)
C1 0.0239(9) 0.0156(9) 0.0170(9) 0.0021(7) 0.0081(7) 0.0007(7)
C2 0.0248(10) 0.0171(9) 0.0139(8) -0.0012(7) 0.0045(7) -0.0028(7)
C3 0.0351(12) 0.0183(10) 0.0199(10) 0.0017(8) 0.0040(8) -0.0042(8)
C4 0.0354(12) 0.0231(11) 0.0246(11) -0.0004(9) 0.0057(9) -0.0106(9)
C5 0.0260(10) 0.0279(11) 0.0242(10) -0.0045(9) 0.0017(8) -0.0101(9)
C6 0.0267(10) 0.0190(10) 0.0190(9) -0.0036(8) 0.0005(8) -0.0011(8)
C7 0.0284(10) 0.0167(9) 0.0213(10) 0.0039(8) 0.0015(8) -0.0001(8)
C11 0.0151(8) 0.0124(8) 0.0226(9) -0.0012(7) -0.0009(7) 0.0012(6)
N12 0.0158(7) 0.0126(7) 0.0221(8) 0.0020(6) 0.0012(6) 0.0004(6)
C13 0.0200(9) 0.0172(9) 0.0309(11) 0.0025(8) 0.0051(8) -0.0008(7)
C14 0.0217(10) 0.0199(10) 0.0461(14) 0.0025(10) 0.0077(10) -0.0051(8)
C15 0.0240(11) 0.0184(10) 0.0492(15) -0.0068(10) 0.0030(10) -0.0079(8)
C16 0.0214(10) 0.0185(10) 0.0332(12) -0.0075(9) 0.0007(8) -0.0024(8)
C21 0.0158(8) 0.0135(8) 0.0189(9) -0.0011(7) -0.0007(7) 0.0026(7)
N22 0.0160(7) 0.0126(7) 0.0178(8) -0.0004(6) 0.0012(6) 0.0000(6)
C23 0.0216(9) 0.0177(9) 0.0195(9) -0.0004(7) 0.0035(7) -0.0027(7)
C24 0.0254(10) 0.0244(11) 0.0229(10) 0.0020(8) 0.0070(8) -0.0009(8)
C25 0.0304(11) 0.0277(11) 0.0191(10) -0.0018(8) 0.0070(8) 0.0053(9)
C26 0.0240(10) 0.0191(10) 0.0202(10) -0.0063(8) -0.0002(8) 0.0029(8)
O1 0.0301(8) 0.0198(8) 0.0336(9) 0.0061(7) -0.0037(7) 0.0015(6)

loop_
_atom_type_symbol
_atom_type_description
_atom_type_scat_dispersion_real
_atom_type_scat_dispersion_imag
_atom_type_scat_source
C C 0.0033 0.0016 'International Tables Vol C Tables 4.2.6.8 and 6.1.1.4'
H H 0.0000 0.0000 'International Tables Vol C Tables 4.2.6.8 and 6.1.1.4'
N N 0.0061 0.0033 'International Tables Vol C Tables 4.2.6.8 and 6.1.1.4'
O O 0.0106 0.0060 'International Tables Vol C Tables 4.2.6.8 and 6.1.1.4'
Pd Pd -0.9988 1.0072 'International Tables Vol C Tables 4.2.6.8 and 6.1.1.4'
I I -0.4742 1.8119 'International Tables Vol C Tables 4.2.6.8 and 6.1.1.4'

loop_
_geom_angle_atom_site_label_1
_geom_angle_atom_site_label_2
_geom_angle_atom_site_label_3
_geom_angle
C1 Pd1 N22 93.35(7)
C1 Pd1 N12 171.18(7)
N22 Pd1 N12 78.80(6)
C1 Pd1 I1 88.53(5)
N22 Pd1 I1 177.02(5)
N12 Pd1 I1 99.48(5)
C6 C1 C2 119.73(19)
C6 C1 Pd1 120.69(15)
C2 C1 Pd1 119.08(15)
C1 C2 C3 119.54(19)
C1 C2 C7 119.46(18)
C3 C2 C7 120.97(19)
C4 C3 C2 120.3(2)
C3 C4 C5 119.9(2)
C4 C5 C6 119.6(2)
C1 C6 C5 120.8(2)
O1 C7 C2 110.69(17)
N12 C11 C16 121.71(19)
N12 C11 C21 115.73(17)
C16 C11 C21 122.55(19)
C13 N12 C11 118.60(18)
C13 N12 Pd1 127.74(14)
C11 N12 Pd1 113.35(13)
N12 C13 C14 122.6(2)
C15 C14 C13 118.7(2)
C14 C15 C16 119.3(2)
C15 C16 C11 119.0(2)
N22 C21 C26 121.16(18)
N22 C21 C11 116.07(17)
C26 C21 C11 122.76(18)
C23 N22 C21 118.66(17)
C23 N22 Pd1 125.86(13)
C21 N22 Pd1 115.41(13)
N22 C23 C24 122.37(19)
C23 C24 C25 119.1(2)
C26 C25 C24 119.0(2)
C25 C26 C21 119.68(19)

loop_
_geom_bond_atom_site_label_1
_geom_bond_atom_site_label_2
_geom_bond_distance
Pd1 C1 2.003(2)
Pd1 N22 2.0649(16)
Pd1 N12 2.1364(16)
Pd1 I1 2.5810(2)
C1 C6 1.377(3)
C1 C2 1.399(3)
C2 C3 1.399(3)
C2 C7 1.505(3)
C3 C4 1.388(3)
C4 C5 1.389(3)
C5 C6 1.397(3)
C7 O1 1.423(2)
C11 N12 1.351(3)
C11 C16 1.391(3)
C11 C21 1.480(3)
N12 C13 1.342(3)
C13 C14 1.387(3)
C14 C15 1.380(4)
C15 C16 1.385(3)
C21 N22 1.360(2)
C21 C26 1.389(3)
N22 C23 1.345(3)
C23 C24 1.382(3)
C24 C25 1.382(3)
C25 C26 1.379(3)

loop_
_geom_hbond_atom_site_label_D
_geom_hbond_atom_site_label_H
_geom_hbond_atom_site_label_A
_geom_hbond_distance_DH
_geom_hbond_distance_HA
_geom_hbond_distance_DA
_geom_hbond_angle_DHA
_geom_hbond_site_symmetry_A
O1 H01 I1 0.91(4) 2.67(4) 3.5614(17) 166(3) 4_666
C24 H24 I1 0.95 3.27 3.958(2) 131.4 4_566
C25 H25 O1 0.95 2.66 3.386(3) 133.9 4_566
C26 H26 O1 0.95 2.33 3.191(3) 150.0 2_656
